data_1515387
loop_
_publ_author_name
'Wang, Xiaoyang'
'Han, Kang'
'Li, Jian'
'Jia, Xueshun'
'Li, Chunju'

_publ_section_title
;
 Pillar[5]arene--neutral guest recognition based supramolecular
 alternating copolymer containing [c2]daisy chain and bis-pillar[5]arene
 units
;
_journal_issue 14
_journal_name_full 'Polymer Chemistry'
_journal_page_first 3998
_journal_paper_doi 10.1039/c3py00462g
_journal_volume 4
_journal_year 2013
_chemical_formula_sum 'C51 H60 Br2 O10'
_chemical_formula_weight 992.81
_chemical_name_systematic
;
?
;
_space_group_IT_number 15
_symmetry_cell_setting monoclinic
_symmetry_space_group_name_Hall '-C 2yc'
_symmetry_space_group_name_H-M 'C 1 2/c 1'
_atom_sites_solution_hydrogens geom
_atom_sites_solution_primary direct
_atom_sites_solution_secondary difmap
_audit_creation_method SHELXL-97
_cell_angle_alpha 90.00
_cell_angle_beta 129.9680(10)
_cell_angle_gamma 90.00
_cell_formula_units_Z 8
_cell_length_a 37.756(4)
_cell_length_b 11.9135(11)
_cell_length_c 27.853(5)
_cell_measurement_reflns_used 9127
_cell_measurement_temperature 173(2)
_cell_measurement_theta_max 27.61
_cell_measurement_theta_min 2.24
_cell_volume 9602(2)
_computing_cell_refinement 'Bruker SAINT'
_computing_data_collection 'Bruker APEX2'
_computing_data_reduction 'Bruker SAINT'
_computing_molecular_graphics 'Bruker SHELXTL'
_computing_publication_material 'Bruker SHELXTL'
_computing_structure_refinement 'SHELXL-97 (Sheldrick, 1997)'
_computing_structure_solution 'SHELXS-97 (Sheldrick, 1990)'
_diffrn_ambient_temperature 173(2)
_diffrn_measured_fraction_theta_full 0.995
_diffrn_measured_fraction_theta_max 0.995
_diffrn_measurement_device_type 'Bruker APEX-II CCD'
_diffrn_measurement_method '\f and \w scans'
_diffrn_radiation_monochromator graphite
_diffrn_radiation_source 'fine-focus sealed tube'
_diffrn_radiation_type MoK\a
_diffrn_radiation_wavelength 0.71073
_diffrn_reflns_av_R_equivalents 0.0316
_diffrn_reflns_av_sigmaI/netI 0.0399
_diffrn_reflns_limit_h_max 49
_diffrn_reflns_limit_h_min -49
_diffrn_reflns_limit_k_max 14
_diffrn_reflns_limit_k_min -15
_diffrn_reflns_limit_l_max 36
_diffrn_reflns_limit_l_min -34
_diffrn_reflns_number 35435
_diffrn_reflns_theta_full 27.87
_diffrn_reflns_theta_max 27.87
_diffrn_reflns_theta_min 1.85
_diffrn_standards_decay_% 4.36
_exptl_absorpt_coefficient_mu 1.745
_exptl_absorpt_correction_T_max 0.7327
_exptl_absorpt_correction_T_min 0.5207
_exptl_absorpt_correction_type multi-scan
_exptl_absorpt_process_details sadabs
_exptl_crystal_colour colourless
_exptl_crystal_density_diffrn 1.374
_exptl_crystal_density_method 'not measured'
_exptl_crystal_description block
_exptl_crystal_F_000 4128
_exptl_crystal_size_max 0.43
_exptl_crystal_size_mid 0.39
_exptl_crystal_size_min 0.19
_platon_squeeze_details
;
;
_refine_diff_density_max 0.557
_refine_diff_density_min -0.612
_refine_diff_density_rms 0.063
_refine_ls_extinction_method none
_refine_ls_goodness_of_fit_ref 1.065
_refine_ls_hydrogen_treatment constr
_refine_ls_matrix_type full
_refine_ls_number_parameters 580
_refine_ls_number_reflns 11390
_refine_ls_number_restraints 6
_refine_ls_restrained_S_all 1.079
_refine_ls_R_factor_all 0.0627
_refine_ls_R_factor_gt 0.0413
_refine_ls_shift/su_max 0.001
_refine_ls_shift/su_mean 0.000
_refine_ls_structure_factor_coef Fsqd
_refine_ls_weighting_details 'calc w=1/[\s^2^(Fo^2^)+(0.0671P)^2^+2.7794P] where P=(Fo^2^+2Fc^2^)/3'
_refine_ls_weighting_scheme calc
_refine_ls_wR_factor_gt 0.1136
_refine_ls_wR_factor_ref 0.1223
_reflns_number_gt 8276
_reflns_number_total 11390
_reflns_threshold_expression >2sigma(I)
_cod_data_source_file c3py00462g.cif
_cod_data_source_block mo21026b
_cod_depositor_comments
;
The following automatic conversions were performed:

'_symmetry_cell_setting' value 'Monoclinic' changed to 'monoclinic'
according to
/usr/data/users/saulius/automatic-downloads/retrospective/RSC/lib/dictionaries/cif_core.dic
dictionary named 'cif_core.dic' version 2.4.2 from 2011-04-26.

Automatic conversion script
Id: cif_fix_values 2281 2013-09-26 08:29:07Z andrius 
;
_cod_original_sg_symbol_H-M C2/c
_cod_database_code 1515387

loop_
_symmetry_equiv_pos_as_xyz
'x, y, z'
'-x, y, -z+1/2'
'x+1/2, y+1/2, z'
'-x+1/2, y+1/2, -z+1/2'
'-x, -y, -z'
'x, -y, z-1/2'
'-x+1/2, -y+1/2, -z'
'x+1/2, -y+1/2, z-1/2'

loop_
_atom_site_label
_atom_site_type_symbol
_atom_site_fract_x
_atom_site_fract_y
_atom_site_fract_z
_atom_site_U_iso_or_equiv
_atom_site_adp_type
_atom_site_occupancy
_atom_site_symmetry_multiplicity
_atom_site_calc_flag
_atom_site_refinement_flags
_atom_site_disorder_assembly
_atom_site_disorder_group
Br1 Br 0.091812(9) 0.64274(3) 0.512607(14) 0.05010(10) Uani 1 1 d . . .
Br2 Br 0.59605(5) 0.32037(18) 0.73354(5) 0.0583(3) Uani 0.734(6) 1 d P A 1
C40 C 0.45926(8) 0.5312(2) 0.59083(11) 0.0326(5) Uani 0.734(6) 1 d P A 1
H40A H 0.4545 0.5700 0.5556 0.039 Uiso 0.734(6) 1 calc PR A 1
H40B H 0.4428 0.4584 0.5756 0.039 Uiso 0.734(6) 1 calc PR A 1
C41 C 0.51024(7) 0.5132(2) 0.64423(11) 0.0327(5) Uani 0.734(6) 1 d P A 1
H41A H 0.5259 0.5869 0.6596 0.039 Uiso 0.734(6) 1 calc PR A 1
H41B H 0.5237 0.4707 0.6288 0.039 Uiso 0.734(6) 1 calc PR A 1
C42 C 0.51889(8) 0.4491(2) 0.69830(12) 0.0342(5) Uani 0.734(6) 1 d P A 1
H42A H 0.5046 0.4916 0.7125 0.041 Uiso 0.734(6) 1 calc PR A 1
H42B H 0.5028 0.3759 0.6822 0.041 Uiso 0.734(6) 1 calc PR A 1
C43 C 0.56857(8) 0.4275(2) 0.75412(12) 0.0385(6) Uani 0.734(6) 1 d P A 1
H43A H 0.5705 0.3976 0.7889 0.046 Uiso 0.734(6) 1 calc PR A 1
H43B H 0.5860 0.4989 0.7682 0.046 Uiso 0.734(6) 1 calc PR A 1
Br2' Br 0.60491(12) 0.3538(3) 0.73649(16) 0.0583(3) Uani 0.266(6) 1 d P A 2
C40' C 0.45926(8) 0.5312(2) 0.59083(11) 0.0326(5) Uani 0.266(6) 1 d P A 2
H40C H 0.4545 0.5700 0.5556 0.039 Uiso 0.266(6) 1 calc PR A 2
H40D H 0.4428 0.4584 0.5756 0.039 Uiso 0.266(6) 1 calc PR A 2
C41' C 0.51024(7) 0.5132(2) 0.64423(11) 0.0327(5) Uani 0.266(6) 1 d P A 2
H41C H 0.5259 0.5869 0.6596 0.039 Uiso 0.266(6) 1 calc PR A 2
H41D H 0.5237 0.4707 0.6288 0.039 Uiso 0.266(6) 1 calc PR A 2
C42' C 0.51889(8) 0.4491(2) 0.69830(12) 0.0342(5) Uani 0.266(6) 1 d P A 2
H42C H 0.5046 0.4916 0.7125 0.041 Uiso 0.266(6) 1 calc PR A 2
H42D H 0.5028 0.3759 0.6822 0.041 Uiso 0.266(6) 1 calc PR A 2
C43' C 0.56857(8) 0.4275(2) 0.75412(12) 0.0385(6) Uani 0.266(6) 1 d P A 2
H43C H 0.5695 0.3807 0.7843 0.046 Uiso 0.266(6) 1 calc PR A 2
H43D H 0.5834 0.5001 0.7748 0.046 Uiso 0.266(6) 1 calc PR A 2
O1 O 0.25624(5) 0.58643(13) 0.49568(7) 0.0257(3) Uani 1 1 d . . .
O2 O 0.44240(5) 0.59863(13) 0.61482(7) 0.0294(3) Uani 1 1 d . . .
O3 O 0.37638(5) 0.89792(13) 0.68252(7) 0.0277(3) Uani 1 1 d . . .
O4 O 0.51262(5) 0.96015(13) 0.66404(7) 0.0302(3) Uani 1 1 d . A .
O5 O 0.38835(6) 1.25609(14) 0.60962(7) 0.0344(4) Uani 1 1 d . A .
O6 O 0.44606(6) 1.19890(19) 0.47249(8) 0.0483(5) Uani 1 1 d . . .
O7 O 0.27027(5) 1.24506(14) 0.37322(8) 0.0344(4) Uani 1 1 d . . .
O8 O 0.32902(7) 0.92725(14) 0.29350(9) 0.0444(5) Uani 1 1 d . A .
O9 O 0.18830(5) 0.85405(13) 0.29732(8) 0.0329(4) Uani 1 1 d . A .
O10 O 0.33144(5) 0.55962(12) 0.38367(8) 0.0297(3) Uani 1 1 d . . .
C1 C 0.30234(6) 0.59917(17) 0.52487(9) 0.0195(4) Uani 1 1 d . . .
C2 C 0.33476(7) 0.64513(16) 0.58467(10) 0.0205(4) Uani 1 1 d . A .
H2 H 0.3248 0.6740 0.6060 0.025 Uiso 1 1 calc R . .
C3 C 0.38143(7) 0.64920(16) 0.61343(9) 0.0198(4) Uani 1 1 d . . .
C4 C 0.39533(7) 0.60198(17) 0.58193(10) 0.0219(4) Uani 1 1 d . A .
C5 C 0.36303(7) 0.56265(17) 0.52131(10) 0.0221(4) Uani 1 1 d . . .
H5 H 0.3730 0.5355 0.4997 0.027 Uiso 1 1 calc R A .
C6 C 0.31606(7) 0.56211(16) 0.49139(9) 0.0188(4) Uani 1 1 d . A .
C7 C 0.41622(7) 0.70252(17) 0.67760(9) 0.0216(4) Uani 1 1 d . A .
H7A H 0.4441 0.6545 0.7033 0.026 Uiso 1 1 calc R . .
H7B H 0.4027 0.7053 0.6985 0.026 Uiso 1 1 calc R . .
C8 C 0.43055(7) 0.82050(17) 0.67543(9) 0.0207(4) Uani 1 1 d . . .
C9 C 0.41044(7) 0.91528(17) 0.67823(9) 0.0218(4) Uani 1 1 d . A .
C10 C 0.42542(7) 1.02144(17) 0.67767(9) 0.0225(4) Uani 1 1 d . . .
H10 H 0.4118 1.0856 0.6804 0.027 Uiso 1 1 calc R A .
C11 C 0.45947(7) 1.03611(17) 0.67326(9) 0.0221(4) Uani 1 1 d . A .
C12 C 0.47902(7) 0.94142(18) 0.66938(9) 0.0228(4) Uani 1 1 d . . .
C13 C 0.46492(7) 0.83535(17) 0.67122(9) 0.0220(4) Uani 1 1 d . A .
H13 H 0.4791 0.7713 0.6696 0.026 Uiso 1 1 calc R . .
C14 C 0.47358(7) 1.15378(18) 0.67067(10) 0.0263(5) Uani 1 1 d . . .
H14A H 0.4697 1.2055 0.6948 0.032 Uiso 1 1 calc R A .
H14B H 0.5066 1.1540 0.6902 0.032 Uiso 1 1 calc R . .
C15 C 0.44471(7) 1.19463(17) 0.60371(9) 0.0226(4) Uani 1 1 d . A .
C16 C 0.40112(7) 1.24103(17) 0.57328(10) 0.0233(4) Uani 1 1 d . . .
C17 C 0.37348(7) 1.26931(17) 0.51040(10) 0.0226(4) Uani 1 1 d . A .
H17 H 0.3437 1.2999 0.4902 0.027 Uiso 1 1 calc R . .
C18 C 0.38814(7) 1.25424(17) 0.47636(9) 0.0220(4) Uani 1 1 d . . .
C19 C 0.43243(7) 1.2108(2) 0.50763(10) 0.0289(5) Uani 1 1 d . A .
C20 C 0.45998(7) 1.18154(19) 0.57041(10) 0.0290(5) Uani 1 1 d . . .
H20 H 0.4900 1.1519 0.5909 0.035 Uiso 1 1 calc R A .
C21 C 0.35669(7) 1.27999(17) 0.40717(9) 0.0235(4) Uani 1 1 d . A .
H21A H 0.3756 1.3007 0.3954 0.028 Uiso 1 1 calc R . .
H21B H 0.3369 1.3450 0.3981 0.028 Uiso 1 1 calc R . .
C22 C 0.32626(7) 1.18008(17) 0.36800(9) 0.0227(4) Uani 1 1 d . . .
C23 C 0.28320(7) 1.16452(17) 0.35192(10) 0.0244(4) Uani 1 1 d . A .
C24 C 0.25604(7) 1.07293(17) 0.31577(10) 0.0254(4) Uani 1 1 d . . .
H24 H 0.2265 1.0638 0.3045 0.030 Uiso 1 1 calc R A .
C25 C 0.27143(8) 0.99422(17) 0.29581(9) 0.0257(4) Uani 1 1 d . A .
C26 C 0.31442(8) 1.00824(18) 0.31323(10) 0.0287(5) Uani 1 1 d . . .
C27 C 0.34158(8) 1.10082(18) 0.34877(10) 0.0279(5) Uani 1 1 d . A .
H27 H 0.3711 1.1096 0.3599 0.034 Uiso 1 1 calc R . .
C28 C 0.24092(8) 0.89429(18) 0.25696(10) 0.0289(5) Uani 1 1 d . . .
H28A H 0.2081 0.9168 0.2306 0.035 Uiso 1 1 calc R A .
H28B H 0.2471 0.8706 0.2288 0.035 Uiso 1 1 calc R . .
C29 C 0.24968(7) 0.79638(17) 0.29810(9) 0.0245(4) Uani 1 1 d . A .
C30 C 0.22361(7) 0.77937(17) 0.31632(10) 0.0248(4) Uani 1 1 d . . .
C31 C 0.23312(7) 0.69112(17) 0.35568(9) 0.0231(4) Uani 1 1 d . A .
H31 H 0.2145 0.6811 0.3673 0.028 Uiso 1 1 calc R . .
C32 C 0.26941(7) 0.61701(16) 0.37845(9) 0.0207(4) Uani 1 1 d . . .
C33 C 0.29588(7) 0.63538(17) 0.36022(10) 0.0228(4) Uani 1 1 d . A .
C34 C 0.28618(7) 0.72274(18) 0.32092(10) 0.0251(4) Uani 1 1 d . . .
H34 H 0.3047 0.7330 0.3092 0.030 Uiso 1 1 calc R A .
C35 C 0.28087(7) 0.52417(17) 0.42388(9) 0.0218(4) Uani 1 1 d . A .
H35A H 0.2523 0.5004 0.4156 0.026 Uiso 1 1 calc R . .
H35B H 0.2932 0.4586 0.4170 0.026 Uiso 1 1 calc R . .
C36 C 0.24190(7) 0.61314(19) 0.53106(10) 0.0239(4) Uani 1 1 d . . .
H36A H 0.2430 0.6953 0.5371 0.029 Uiso 1 1 calc R . .
H36B H 0.2628 0.5770 0.5728 0.029 Uiso 1 1 calc R . .
C37 C 0.19310(7) 0.57064(19) 0.49510(10) 0.0266(5) Uani 1 1 d . . .
H37A H 0.1933 0.4876 0.4962 0.032 Uiso 1 1 calc R . .
H37B H 0.1740 0.5945 0.4508 0.032 Uiso 1 1 calc R . .
C38 C 0.17192(7) 0.6158(2) 0.52305(10) 0.0274(5) Uani 1 1 d . . .
H38A H 0.1925 0.5980 0.5683 0.033 Uiso 1 1 calc R . .
H38B H 0.1690 0.6985 0.5184 0.033 Uiso 1 1 calc R . .
C39 C 0.12517(7) 0.5649(2) 0.49075(12) 0.0335(5) Uani 1 1 d . . .
H39A H 0.1289 0.4849 0.5028 0.040 Uiso 1 1 calc R . .
H39B H 0.1069 0.5684 0.4448 0.040 Uiso 1 1 calc R . .
C44 C 0.35725(9) 0.9952(2) 0.68742(14) 0.0422(6) Uani 1 1 d . . .
H44A H 0.3821 1.0408 0.7229 0.063 Uiso 1 1 calc R . .
H44B H 0.3357 0.9730 0.6941 0.063 Uiso 1 1 calc R . .
H44C H 0.3407 1.0391 0.6487 0.063 Uiso 1 1 calc R . .
C45 C 0.53157(8) 0.8645(2) 0.65807(12) 0.0357(5) Uani 1 1 d . . .
H45A H 0.5483 0.8196 0.6965 0.054 Uiso 1 1 calc R A .
H45B H 0.5529 0.8880 0.6512 0.054 Uiso 1 1 calc R . .
H45C H 0.5066 0.8193 0.6224 0.054 Uiso 1 1 calc R . .
C46 C 0.34283(9) 1.2934(2) 0.57940(13) 0.0425(6) Uani 1 1 d . . .
H46A H 0.3384 1.3680 0.5614 0.064 Uiso 1 1 calc R A .
H46B H 0.3379 1.2974 0.6099 0.064 Uiso 1 1 calc R . .
H46C H 0.3207 1.2407 0.5460 0.064 Uiso 1 1 calc R . .
C47 C 0.49124(16) 1.1597(6) 0.5050(2) 0.133(2) Uani 1 1 d U . .
H47A H 0.5115 1.1918 0.5473 0.199 Uiso 1 1 calc R . .
H47B H 0.5022 1.1823 0.4827 0.199 Uiso 1 1 calc R . .
H47C H 0.4916 1.0777 0.5078 0.199 Uiso 1 1 calc R . .
C48 C 0.22495(10) 1.2361(3) 0.35304(19) 0.0638(10) Uani 1 1 d . . .
H48A H 0.2023 1.2373 0.3072 0.096 Uiso 1 1 calc R . .
H48B H 0.2191 1.2994 0.3697 0.096 Uiso 1 1 calc R . .
H48C H 0.2221 1.1656 0.3684 0.096 Uiso 1 1 calc R . .
C49 C 0.37657(11) 0.9185(3) 0.32651(16) 0.0548(8) Uani 1 1 d . . .
H49A H 0.3873 0.9854 0.3188 0.082 Uiso 1 1 calc R A .
H49B H 0.3828 0.8517 0.3124 0.082 Uiso 1 1 calc R . .
H49C H 0.3929 0.9122 0.3714 0.082 Uiso 1 1 calc R . .
C50 C 0.14408(8) 0.8161(2) 0.24373(12) 0.0378(6) Uani 1 1 d . . .
H50A H 0.1452 0.7962 0.2106 0.057 Uiso 1 1 calc R A .
H50B H 0.1213 0.8759 0.2288 0.057 Uiso 1 1 calc R . .
H50C H 0.1352 0.7500 0.2548 0.057 Uiso 1 1 calc R . .
C51 C 0.36219(9) 0.5823(2) 0.37213(14) 0.0389(6) Uani 1 1 d . . .
H51A H 0.3450 0.5832 0.3269 0.058 Uiso 1 1 calc R . .
H51B H 0.3860 0.5238 0.3916 0.058 Uiso 1 1 calc R . .
H51C H 0.3769 0.6555 0.3900 0.058 Uiso 1 1 calc R . .

loop_
_atom_site_aniso_label
_atom_site_aniso_U_11
_atom_site_aniso_U_22
_atom_site_aniso_U_33
_atom_site_aniso_U_23
_atom_site_aniso_U_13
_atom_site_aniso_U_12
Br1 0.03232(14) 0.0789(2) 0.04954(17) -0.00833(15) 0.03108(13) 0.00132(13)
Br2 0.0433(4) 0.0490(7) 0.0650(3) -0.0086(4) 0.0267(3) 0.0201(4)
C40 0.0275(11) 0.0386(13) 0.0376(13) 0.0002(11) 0.0237(11) 0.0053(10)
C41 0.0247(11) 0.0368(13) 0.0411(13) -0.0002(11) 0.0232(11) 0.0021(10)
C42 0.0296(11) 0.0301(13) 0.0450(14) -0.0002(11) 0.0249(11) 0.0016(10)
C43 0.0358(13) 0.0356(14) 0.0409(14) -0.0025(11) 0.0232(12) 0.0069(11)
Br2' 0.0433(4) 0.0490(7) 0.0650(3) -0.0086(4) 0.0267(3) 0.0201(4)
C40' 0.0275(11) 0.0386(13) 0.0376(13) 0.0002(11) 0.0237(11) 0.0053(10)
C41' 0.0247(11) 0.0368(13) 0.0411(13) -0.0002(11) 0.0232(11) 0.0021(10)
C42' 0.0296(11) 0.0301(13) 0.0450(14) -0.0002(11) 0.0249(11) 0.0016(10)
C43' 0.0358(13) 0.0356(14) 0.0409(14) -0.0025(11) 0.0232(12) 0.0069(11)
O1 0.0172(7) 0.0345(9) 0.0253(8) -0.0071(6) 0.0135(6) -0.0043(6)
O2 0.0167(7) 0.0297(8) 0.0362(9) -0.0078(7) 0.0144(7) -0.0003(6)
O3 0.0247(7) 0.0239(8) 0.0351(9) -0.0001(7) 0.0195(7) -0.0014(6)
O4 0.0274(8) 0.0302(8) 0.0351(9) 0.0018(7) 0.0211(7) -0.0050(7)
O5 0.0449(10) 0.0362(9) 0.0285(8) 0.0071(7) 0.0265(8) 0.0125(8)
O6 0.0367(9) 0.0822(15) 0.0364(10) 0.0128(10) 0.0282(9) 0.0140(10)
O7 0.0301(8) 0.0291(9) 0.0440(10) -0.0128(7) 0.0238(8) -0.0044(7)
O8 0.0550(11) 0.0325(10) 0.0614(12) -0.0186(9) 0.0446(11) -0.0085(8)
O9 0.0303(8) 0.0267(8) 0.0297(8) -0.0012(7) 0.0137(7) 0.0080(7)
O10 0.0340(8) 0.0247(8) 0.0399(9) 0.0054(7) 0.0281(8) 0.0077(6)
C1 0.0163(9) 0.0170(10) 0.0240(10) 0.0005(8) 0.0123(8) -0.0002(7)
C2 0.0201(9) 0.0197(10) 0.0227(10) 0.0004(8) 0.0142(8) 0.0005(8)
C3 0.0220(9) 0.0143(9) 0.0215(10) 0.0015(8) 0.0132(8) -0.0020(7)
C4 0.0167(9) 0.0168(10) 0.0301(11) 0.0025(8) 0.0141(9) 0.0008(8)
C5 0.0246(10) 0.0174(10) 0.0285(11) -0.0014(8) 0.0189(9) 0.0004(8)
C6 0.0204(9) 0.0126(9) 0.0212(10) 0.0003(8) 0.0123(8) -0.0005(7)
C7 0.0185(9) 0.0205(10) 0.0205(10) 0.0031(8) 0.0101(8) -0.0006(8)
C8 0.0171(9) 0.0208(10) 0.0145(9) 0.0002(8) 0.0057(8) -0.0034(8)
C9 0.0168(9) 0.0247(11) 0.0152(9) 0.0005(8) 0.0063(8) -0.0020(8)
C10 0.0211(9) 0.0199(10) 0.0158(9) 0.0004(8) 0.0070(8) -0.0013(8)
C11 0.0194(9) 0.0221(10) 0.0117(9) 0.0011(8) 0.0040(8) -0.0052(8)
C12 0.0178(9) 0.0282(11) 0.0143(9) 0.0006(8) 0.0066(8) -0.0055(8)
C13 0.0203(9) 0.0220(10) 0.0186(10) -0.0003(8) 0.0103(8) -0.0016(8)
C14 0.0251(10) 0.0236(11) 0.0187(10) 0.0009(8) 0.0087(9) -0.0070(8)
C15 0.0230(10) 0.0174(10) 0.0194(10) -0.0004(8) 0.0099(9) -0.0052(8)
C16 0.0305(11) 0.0161(10) 0.0233(11) -0.0003(8) 0.0173(10) -0.0017(8)
C17 0.0247(10) 0.0177(10) 0.0219(10) 0.0004(8) 0.0134(9) -0.0005(8)
C18 0.0245(10) 0.0170(10) 0.0195(10) -0.0008(8) 0.0120(9) -0.0052(8)
C19 0.0269(11) 0.0358(13) 0.0286(11) 0.0026(10) 0.0198(10) -0.0011(9)
C20 0.0205(10) 0.0331(12) 0.0278(12) 0.0032(10) 0.0130(9) -0.0027(9)
C21 0.0280(10) 0.0177(10) 0.0220(10) 0.0003(8) 0.0148(9) -0.0030(8)
C22 0.0270(10) 0.0190(10) 0.0155(10) 0.0041(8) 0.0107(9) 0.0005(8)
C23 0.0290(11) 0.0197(10) 0.0205(10) 0.0030(8) 0.0141(9) 0.0030(8)
C24 0.0244(10) 0.0211(11) 0.0214(10) 0.0019(8) 0.0104(9) -0.0002(8)
C25 0.0330(11) 0.0180(10) 0.0183(10) 0.0021(8) 0.0129(9) -0.0020(9)
C26 0.0409(12) 0.0205(11) 0.0266(11) -0.0020(9) 0.0225(10) 0.0005(9)
C27 0.0341(12) 0.0229(11) 0.0292(11) 0.0004(9) 0.0214(10) -0.0022(9)
C28 0.0370(12) 0.0206(11) 0.0200(11) -0.0029(9) 0.0141(10) -0.0054(9)
C29 0.0294(11) 0.0171(10) 0.0165(10) -0.0047(8) 0.0100(9) -0.0036(8)
C30 0.0241(10) 0.0187(10) 0.0198(10) -0.0050(8) 0.0087(9) -0.0004(8)
C31 0.0223(10) 0.0211(10) 0.0209(10) -0.0062(8) 0.0115(9) -0.0032(8)
C32 0.0244(10) 0.0155(10) 0.0193(10) -0.0043(8) 0.0127(9) -0.0024(8)
C33 0.0254(10) 0.0185(10) 0.0231(10) -0.0028(8) 0.0149(9) -0.0005(8)
C34 0.0334(11) 0.0210(11) 0.0245(11) -0.0041(9) 0.0202(10) -0.0048(9)
C35 0.0235(10) 0.0174(10) 0.0250(10) -0.0030(8) 0.0158(9) -0.0023(8)
C36 0.0208(10) 0.0282(11) 0.0239(10) -0.0033(9) 0.0149(9) -0.0024(8)
C37 0.0212(10) 0.0298(12) 0.0278(11) -0.0056(9) 0.0153(9) -0.0032(9)
C38 0.0221(10) 0.0336(12) 0.0250(11) -0.0063(9) 0.0145(9) -0.0050(9)
C39 0.0237(11) 0.0430(14) 0.0361(13) -0.0087(11) 0.0204(10) -0.0056(10)
C44 0.0408(14) 0.0322(14) 0.0658(18) -0.0117(13) 0.0399(14) -0.0058(11)
C45 0.0284(11) 0.0437(15) 0.0393(14) 0.0002(11) 0.0237(11) -0.0033(10)
C46 0.0477(15) 0.0507(16) 0.0447(15) 0.0136(13) 0.0368(14) 0.0150(13)
C47 0.079(3) 0.267(6) 0.087(3) 0.045(4) 0.070(3) 0.071(3)
C48 0.0476(17) 0.0502(18) 0.106(3) -0.0340(18) 0.0550(19) -0.0147(14)
C49 0.068(2) 0.0534(18) 0.067(2) -0.0155(15) 0.0546(18) 0.0014(15)
C50 0.0240(11) 0.0476(15) 0.0336(13) 0.0030(11) 0.0147(10) 0.0058(10)
C51 0.0368(13) 0.0345(13) 0.0568(16) 0.0036(12) 0.0354(13) 0.0029(11)

loop_
_atom_type_symbol
_atom_type_description
_atom_type_scat_dispersion_real
_atom_type_scat_dispersion_imag
_atom_type_scat_source
C C 0.0033 0.0016 'International Tables Vol C Tables 4.2.6.8 and 6.1.1.4'
H H 0.0000 0.0000 'International Tables Vol C Tables 4.2.6.8 and 6.1.1.4'
O O 0.0106 0.0060 'International Tables Vol C Tables 4.2.6.8 and 6.1.1.4'
Br Br -0.2901 2.4595 'International Tables Vol C Tables 4.2.6.8 and 6.1.1.4'

loop_
_geom_angle_atom_site_label_1
_geom_angle_atom_site_label_2
_geom_angle_atom_site_label_3
_geom_angle
O2 C40 C41 106.73(19)
O2 C40 H40A 110.4
C41 C40 H40A 110.4
O2 C40 H40B 110.4
C41 C40 H40B 110.4
H40A C40 H40B 108.6
C40 C41 C42 111.87(19)
C40 C41 H41A 109.2
C42 C41 H41A 109.2
C40 C41 H41B 109.2
C42 C41 H41B 109.2
H41A C41 H41B 107.9
C43 C42 C41 116.2(2)
C43 C42 H42A 108.2
C41 C42 H42A 108.2
C43 C42 H42B 108.2
C41 C42 H42B 108.2
H42A C42 H42B 107.4
C42 C43 Br2 110.78(18)
C42 C43 H43A 109.5
Br2 C43 H43A 109.5
C42 C43 H43B 109.5
Br2 C43 H43B 109.5
H43A C43 H43B 108.1
C1 O1 C36 117.53(15)
C4 O2 C40 118.42(17)
C9 O3 C44 116.49(17)
C12 O4 C45 116.77(17)
C16 O5 C46 117.79(18)
C19 O6 C47 115.5(2)
C23 O7 C48 116.69(19)
C26 O8 C49 117.4(2)
C30 O9 C50 112.80(17)
C33 O10 C51 117.19(17)
O1 C1 C2 123.67(18)
O1 C1 C6 116.16(17)
C2 C1 C6 120.17(17)
C3 C2 C1 121.04(19)
C3 C2 H2 119.5
C1 C2 H2 119.5
C2 C3 C4 118.16(18)
C2 C3 C7 120.68(18)
C4 C3 C7 121.16(18)
O2 C4 C5 123.35(19)
O2 C4 C3 115.94(18)
C5 C4 C3 120.71(18)
C4 C5 C6 121.15(19)
C4 C5 H5 119.4
C6 C5 H5 119.4
C5 C6 C1 118.32(18)
C5 C6 C35 120.55(18)
C1 C6 C35 121.12(17)
C3 C7 C8 113.61(16)
C3 C7 H7A 108.8
C8 C7 H7A 108.8
C3 C7 H7B 108.8
C8 C7 H7B 108.8
H7A C7 H7B 107.7
C13 C8 C9 118.38(19)
C13 C8 C7 119.81(19)
C9 C8 C7 121.81(18)
O3 C9 C10 123.05(19)
O3 C9 C8 117.09(18)
C10 C9 C8 119.85(19)
C11 C10 C9 121.7(2)
C11 C10 H10 119.1
C9 C10 H10 119.1
C10 C11 C12 118.45(19)
C10 C11 C14 119.8(2)
C12 C11 C14 121.71(19)
C13 C12 O4 123.41(19)
C13 C12 C11 120.10(19)
O4 C12 C11 116.48(18)
C12 C13 C8 121.5(2)
C12 C13 H13 119.3
C8 C13 H13 119.3
C15 C14 C11 111.01(17)
C15 C14 H14A 109.4
C11 C14 H14A 109.4
C15 C14 H14B 109.4
C11 C14 H14B 109.4
H14A C14 H14B 108.0
C20 C15 C16 118.45(19)
C20 C15 C14 120.7(2)
C16 C15 C14 120.8(2)
O5 C16 C17 124.01(19)
O5 C16 C15 115.89(18)
C17 C16 C15 120.1(2)
C18 C17 C16 121.78(19)
C18 C17 H17 119.1
C16 C17 H17 119.1
C17 C18 C19 117.82(19)
C17 C18 C21 121.06(19)
C19 C18 C21 121.09(19)
O6 C19 C20 123.4(2)
O6 C19 C18 116.09(19)
C20 C19 C18 120.5(2)
C15 C20 C19 121.3(2)
C15 C20 H20 119.3
C19 C20 H20 119.3
C18 C21 C22 111.64(17)
C18 C21 H21A 109.3
C22 C21 H21A 109.3
C18 C21 H21B 109.3
C22 C21 H21B 109.3
H21A C21 H21B 108.0
C27 C22 C23 118.47(19)
C27 C22 C21 120.0(2)
C23 C22 C21 121.46(19)
O7 C23 C24 124.1(2)
O7 C23 C22 115.70(18)
C24 C23 C22 120.2(2)
C23 C24 C25 121.0(2)
C23 C24 H24 119.5
C25 C24 H24 119.5
C26 C25 C24 118.6(2)
C26 C25 C28 122.0(2)
C24 C25 C28 119.4(2)
C25 C26 O8 117.1(2)
C25 C26 C27 120.7(2)
O8 C26 C27 122.2(2)
C22 C27 C26 121.0(2)
C22 C27 H27 119.5
C26 C27 H27 119.5
C29 C28 C25 111.51(17)
C29 C28 H28A 109.3
C25 C28 H28A 109.3
C29 C28 H28B 109.3
C25 C28 H28B 109.3
H28A C28 H28B 108.0
C30 C29 C34 117.92(19)
C30 C29 C28 122.0(2)
C34 C29 C28 120.0(2)
C29 C30 C31 121.13(19)
C29 C30 O9 120.01(19)
C31 C30 O9 118.8(2)
C30 C31 C32 121.2(2)
C30 C31 H31 119.4
C32 C31 H31 119.4
C31 C32 C33 117.30(19)
C31 C32 C35 120.71(18)
C33 C32 C35 121.91(18)
C34 C33 O10 123.32(19)
C34 C33 C32 121.25(19)
O10 C33 C32 115.42(18)
C33 C34 C29 121.2(2)
C33 C34 H34 119.4
C29 C34 H34 119.4
C6 C35 C32 111.72(16)
C6 C35 H35A 109.3
C32 C35 H35A 109.3
C6 C35 H35B 109.3
C32 C35 H35B 109.3
H35A C35 H35B 107.9
O1 C36 C37 107.97(16)
O1 C36 H36A 110.1
C37 C36 H36A 110.1
O1 C36 H36B 110.1
C37 C36 H36B 110.1
H36A C36 H36B 108.4
C36 C37 C38 111.01(17)
C36 C37 H37A 109.4
C38 C37 H37A 109.4
C36 C37 H37B 109.4
C38 C37 H37B 109.4
H37A C37 H37B 108.0
C39 C38 C37 110.55(18)
C39 C38 H38A 109.5
C37 C38 H38A 109.5
C39 C38 H38B 109.5
C37 C38 H38B 109.5
H38A C38 H38B 108.1
C38 C39 Br1 111.54(16)
C38 C39 H39A 109.3
Br1 C39 H39A 109.3
C38 C39 H39B 109.3
Br1 C39 H39B 109.3
H39A C39 H39B 108.0
O3 C44 H44A 109.5
O3 C44 H44B 109.5
H44A C44 H44B 109.5
O3 C44 H44C 109.5
H44A C44 H44C 109.5
H44B C44 H44C 109.5
O4 C45 H45A 109.5
O4 C45 H45B 109.5
H45A C45 H45B 109.5
O4 C45 H45C 109.5
H45A C45 H45C 109.5
H45B C45 H45C 109.5
O5 C46 H46A 109.5
O5 C46 H46B 109.5
H46A C46 H46B 109.5
O5 C46 H46C 109.5
H46A C46 H46C 109.5
H46B C46 H46C 109.5
O6 C47 H47A 109.5
O6 C47 H47B 109.5
H47A C47 H47B 109.5
O6 C47 H47C 109.5
H47A C47 H47C 109.5
H47B C47 H47C 109.5
O7 C48 H48A 109.5
O7 C48 H48B 109.5
H48A C48 H48B 109.5
O7 C48 H48C 109.5
H48A C48 H48C 109.5
H48B C48 H48C 109.5
O8 C49 H49A 109.5
O8 C49 H49B 109.5
H49A C49 H49B 109.5
O8 C49 H49C 109.5
H49A C49 H49C 109.5
H49B C49 H49C 109.5
O9 C50 H50A 109.5
O9 C50 H50B 109.5
H50A C50 H50B 109.5
O9 C50 H50C 109.5
H50A C50 H50C 109.5
H50B C50 H50C 109.5
O10 C51 H51A 109.5
O10 C51 H51B 109.5
H51A C51 H51B 109.5
O10 C51 H51C 109.5
H51A C51 H51C 109.5
H51B C51 H51C 109.5

loop_
_geom_bond_atom_site_label_1
_geom_bond_atom_site_label_2
_geom_bond_distance
Br1 C39 1.950(2)
Br2 C43 1.948(3)
C40 O2 1.429(3)
C40 C41 1.512(3)
C40 H40A 0.9900
C40 H40B 0.9900
C41 C42 1.525(3)
C41 H41A 0.9900
C41 H41B 0.9900
C42 C43 1.502(3)
C42 H42A 0.9900
C42 H42B 0.9900
C43 H43A 0.9900
C43 H43B 0.9900
O1 C1 1.377(2)
O1 C36 1.432(2)
O2 C4 1.381(2)
O3 C9 1.381(2)
O3 C44 1.418(3)
O4 C12 1.387(2)
O4 C45 1.411(3)
O5 C16 1.384(3)
O5 C46 1.415(3)
O6 C19 1.375(3)
O6 C47 1.401(4)
O7 C23 1.372(3)
O7 C48 1.421(3)
O8 C26 1.388(3)
O8 C49 1.399(3)
O9 C30 1.394(3)
O9 C50 1.421(3)
O10 C33 1.385(2)
O10 C51 1.415(3)
C1 C2 1.397(3)
C1 C6 1.398(3)
C2 C3 1.391(3)
C2 H2 0.9500
C3 C4 1.398(3)
C3 C7 1.519(3)
C4 C5 1.383(3)
C5 C6 1.393(3)
C5 H5 0.9500
C6 C35 1.515(3)
C7 C8 1.521(3)
C7 H7A 0.9900
C7 H7B 0.9900
C8 C13 1.387(3)
C8 C9 1.391(3)
C9 C10 1.390(3)
C10 C11 1.379(3)
C10 H10 0.9500
C11 C12 1.390(3)
C11 C14 1.518(3)
C12 C13 1.385(3)
C13 H13 0.9500
C14 C15 1.514(3)
C14 H14A 0.9900
C14 H14B 0.9900
C15 C20 1.380(3)
C15 C16 1.393(3)
C16 C17 1.386(3)
C17 C18 1.383(3)
C17 H17 0.9500
C18 C19 1.397(3)
C18 C21 1.509(3)
C19 C20 1.387(3)
C20 H20 0.9500
C21 C22 1.522(3)
C21 H21A 0.9900
C21 H21B 0.9900
C22 C27 1.383(3)
C22 C23 1.394(3)
C23 C24 1.389(3)
C24 C25 1.393(3)
C24 H24 0.9500
C25 C26 1.373(3)
C25 C28 1.521(3)
C26 C27 1.394(3)
C27 H27 0.9500
C28 C29 1.515(3)
C28 H28A 0.9900
C28 H28B 0.9900
C29 C30 1.382(3)
C29 C34 1.395(3)
C30 C31 1.389(3)
C31 C32 1.394(3)
C31 H31 0.9500
C32 C33 1.399(3)
C32 C35 1.519(3)
C33 C34 1.379(3)
C34 H34 0.9500
C35 H35A 0.9900
C35 H35B 0.9900
C36 C37 1.511(3)
C36 H36A 0.9900
C36 H36B 0.9900
C37 C38 1.528(3)
C37 H37A 0.9900
C37 H37B 0.9900
C38 C39 1.501(3)
C38 H38A 0.9900
C38 H38B 0.9900
C39 H39A 0.9900
C39 H39B 0.9900
C44 H44A 0.9800
C44 H44B 0.9800
C44 H44C 0.9800
C45 H45A 0.9800
C45 H45B 0.9800
C45 H45C 0.9800
C46 H46A 0.9800
C46 H46B 0.9800
C46 H46C 0.9800
C47 H47A 0.9800
C47 H47B 0.9800
C47 H47C 0.9800
C48 H48A 0.9800
C48 H48B 0.9800
C48 H48C 0.9800
C49 H49A 0.9800
C49 H49B 0.9800
C49 H49C 0.9800
C50 H50A 0.9800
C50 H50B 0.9800
C50 H50C 0.9800
C51 H51A 0.9800
C51 H51B 0.9800
C51 H51C 0.9800

loop_
_geom_torsion_atom_site_label_1
_geom_torsion_atom_site_label_2
_geom_torsion_atom_site_label_3
_geom_torsion_atom_site_label_4
_geom_torsion
O2 C40 C41 C42 62.5(3)
C40 C41 C42 C43 -179.5(2)
C41 C42 C43 Br2 -68.9(3)
C41 C40 O2 C4 -162.27(19)
C36 O1 C1 C2 -5.5(3)
C36 O1 C1 C6 173.94(18)
O1 C1 C2 C3 175.78(18)
C6 C1 C2 C3 -3.6(3)
C1 C2 C3 C4 -2.5(3)
C1 C2 C3 C7 178.12(18)
C40 O2 C4 C5 -13.4(3)
C40 O2 C4 C3 167.14(19)
C2 C3 C4 O2 -174.12(17)
C7 C3 C4 O2 5.2(3)
C2 C3 C4 C5 6.4(3)
C7 C3 C4 C5 -174.20(18)
O2 C4 C5 C6 176.35(18)
C3 C4 C5 C6 -4.2(3)
C4 C5 C6 C1 -2.0(3)
C4 C5 C6 C35 176.95(19)
O1 C1 C6 C5 -173.62(17)
C2 C1 C6 C5 5.8(3)
O1 C1 C6 C35 7.5(3)
C2 C1 C6 C35 -173.07(18)
C2 C3 C7 C8 -101.4(2)
C4 C3 C7 C8 79.2(2)
C3 C7 C8 C13 -83.0(2)
C3 C7 C8 C9 97.7(2)
C44 O3 C9 C10 -1.0(3)
C44 O3 C9 C8 178.0(2)
C13 C8 C9 O3 -179.89(17)
C7 C8 C9 O3 -0.6(3)
C13 C8 C9 C10 -0.9(3)
C7 C8 C9 C10 178.40(18)
O3 C9 C10 C11 -179.91(18)
C8 C9 C10 C11 1.2(3)
C9 C10 C11 C12 -0.1(3)
C9 C10 C11 C14 178.00(18)
C45 O4 C12 C13 2.3(3)
C45 O4 C12 C11 -178.04(18)
C10 C11 C12 C13 -1.3(3)
C14 C11 C12 C13 -179.29(18)
C10 C11 C12 O4 179.03(17)
C14 C11 C12 O4 1.0(3)
O4 C12 C13 C8 -178.79(18)
C11 C12 C13 C8 1.5(3)
C9 C8 C13 C12 -0.4(3)
C7 C8 C13 C12 -179.75(18)
C10 C11 C14 C15 -89.8(2)
C12 C11 C14 C15 88.2(2)
C11 C14 C15 C20 -94.0(2)
C11 C14 C15 C16 82.7(3)
C46 O5 C16 C17 5.7(3)
C46 O5 C16 C15 -174.4(2)
C20 C15 C16 O5 -177.63(19)
C14 C15 C16 O5 5.6(3)
C20 C15 C16 C17 2.2(3)
C14 C15 C16 C17 -174.54(19)
O5 C16 C17 C18 178.95(19)
C15 C16 C17 C18 -0.9(3)
C16 C17 C18 C19 -1.0(3)
C16 C17 C18 C21 176.87(19)
C47 O6 C19 C20 -3.0(5)
C47 O6 C19 C18 177.4(4)
C17 C18 C19 O6 -178.9(2)
C21 C18 C19 O6 3.2(3)
C17 C18 C19 C20 1.6(3)
C21 C18 C19 C20 -176.3(2)
C16 C15 C20 C19 -1.7(3)
C14 C15 C20 C19 175.1(2)
O6 C19 C20 C15 -179.7(2)
C18 C19 C20 C15 -0.2(3)
C17 C18 C21 C22 -86.6(2)
C19 C18 C21 C22 91.2(2)
C18 C21 C22 C27 -89.2(2)
C18 C21 C22 C23 89.2(2)
C48 O7 C23 C24 -4.2(3)
C48 O7 C23 C22 174.9(2)
C27 C22 C23 O7 179.00(19)
C21 C22 C23 O7 0.5(3)
C27 C22 C23 C24 -1.9(3)
C21 C22 C23 C24 179.58(19)
O7 C23 C24 C25 -179.94(19)
C22 C23 C24 C25 1.1(3)
C23 C24 C25 C26 0.7(3)
C23 C24 C25 C28 179.25(19)
C24 C25 C26 O8 178.87(19)
C28 C25 C26 O8 0.4(3)
C24 C25 C26 C27 -1.6(3)
C28 C25 C26 C27 179.9(2)
C49 O8 C26 C25 -159.4(2)
C49 O8 C26 C27 21.2(3)
C23 C22 C27 C26 1.0(3)
C21 C22 C27 C26 179.55(19)
C25 C26 C27 C22 0.8(3)
O8 C26 C27 C22 -179.8(2)
C26 C25 C28 C29 89.9(3)
C24 C25 C28 C29 -88.6(2)
C25 C28 C29 C30 93.7(2)
C25 C28 C29 C34 -83.6(3)
C34 C29 C30 C31 -0.6(3)
C28 C29 C30 C31 -177.94(18)
C34 C29 C30 O9 176.75(18)
C28 C29 C30 O9 -0.6(3)
C50 O9 C30 C29 97.2(2)
C50 O9 C30 C31 -85.4(2)
C29 C30 C31 C32 0.3(3)
O9 C30 C31 C32 -177.01(18)
C30 C31 C32 C33 0.2(3)
C30 C31 C32 C35 177.10(18)
C51 O10 C33 C34 7.6(3)
C51 O10 C33 C32 -173.2(2)
C31 C32 C33 C34 -0.5(3)
C35 C32 C33 C34 -177.37(19)
C31 C32 C33 O10 -179.75(17)
C35 C32 C33 O10 3.4(3)
O10 C33 C34 C29 179.46(19)
C32 C33 C34 C29 0.3(3)
C30 C29 C34 C33 0.3(3)
C28 C29 C34 C33 177.69(19)
C5 C6 C35 C32 -81.3(2)
C1 C6 C35 C32 97.6(2)
C31 C32 C35 C6 -90.6(2)
C33 C32 C35 C6 86.1(2)
C1 O1 C36 C37 -168.47(17)
O1 C36 C37 C38 -168.82(18)
C36 C37 C38 C39 -174.83(19)
C37 C38 C39 Br1 -168.03(16)

loop_
_platon_squeeze_void_nr
_platon_squeeze_void_average_x
_platon_squeeze_void_average_y
_platon_squeeze_void_average_z
_platon_squeeze_void_volume
_platon_squeeze_void_count_electrons
1 0.000 0.000 0.000 118.2 7.9
2 0.238 0.647 -0.015 22.6 -0.3
3 0.263 0.862 0.016 21.8 -0.8
4 0.500 0.500 0.000 118.2 7.9
5 0.738 0.147 -0.015 22.6 -0.3
6 0.763 0.362 0.016 21.8 -0.8
7 0.318 0.533 0.139 6.7 -0.4
8 0.818 0.033 0.139 6.7 -0.4
9 0.182 0.033 0.361 6.7 -0.3
10 0.682 0.533 0.361 6.7 -0.3
11 0.500 0.500 0.500 118.2 8.2
12 1.000 1.000 0.500 118.2 8.2
13 0.238 0.353 0.485 23.9 -0.4
14 0.738 0.853 0.485 23.9 -0.4
15 0.263 0.138 0.516 20.5 -0.7
16 0.763 0.638 0.516 20.5 -0.7
17 0.318 0.467 0.639 6.7 -0.4
18 0.818 0.967 0.639 6.7 -0.4
19 0.182 0.967 0.861 6.7 -0.4
20 0.682 0.467 0.861 6.7 -0.4
